data_4102339
loop_
_publ_author_name
'Pengfei Lu'
'Tanya C. Boorman'
'Alexandra M. Z. Slawin'
'Igor Larrosa'

_publ_section_title
;
 Gold(I)-Mediated C-H Activation of Arenes
;
_journal_name_full 'Journal of the American Chemical Society'
_journal_page_first 5580
_journal_page_last 5581
_journal_paper_doi 10.1021/ja101525w
_journal_volume 132
_journal_year 2010
_chemical_formula_moiety 'C18 H29 Au F3 P'
_chemical_formula_sum 'C18 H29 Au F3 P'
_chemical_formula_weight 530.35
_chemical_name_systematic
; 
 ? 
;
_space_group_IT_number 14
_symmetry_cell_setting monoclinic
_symmetry_space_group_name_Hall '-P 2yn'
_symmetry_space_group_name_H-M 'P 1 21/n 1'
_atom_sites_solution_hydrogens geom
_atom_sites_solution_primary direct
_atom_sites_solution_secondary difmap
_audit_creation_method SHELXL-97
_cell_angle_alpha 90.00
_cell_angle_beta 90.101(8)
_cell_angle_gamma 90.00
_cell_formula_units_Z 4
_cell_length_a 8.528(3)
_cell_length_b 18.534(5)
_cell_length_c 12.578(4)
_cell_measurement_reflns_used 7189
_cell_measurement_temperature 93(2)
_cell_measurement_theta_max 28.5
_cell_measurement_theta_min 2.9
_cell_volume 1988.0(11)
_computing_cell_refinement 'CrystalClear (Rigaku Corp., 2004)'
_computing_data_collection 'CrystalClear (Rigaku Corp., 2004)'
_computing_data_reduction 'CrystalClear (Rigaku Corp., 2004)'
_computing_molecular_graphics 'Bruker SHELXTL'
_computing_publication_material 'Bruker SHELXTL'
_computing_structure_refinement 'SHELXL-97 (Sheldrick, 1997)'
_computing_structure_solution 'SHELXS-97 (Sheldrick, 1990)'
_diffrn_ambient_temperature 93(2)
_diffrn_measured_fraction_theta_full 0.997
_diffrn_measured_fraction_theta_max 0.993
_diffrn_measurement_device_type CCD
_diffrn_measurement_method '\w and \f scans'
_diffrn_radiation_monochromator confocal
_diffrn_radiation_source 'rotating anode'
_diffrn_radiation_type MoK\a
_diffrn_radiation_wavelength 0.71073
_diffrn_reflns_av_R_equivalents 0.0631
_diffrn_reflns_av_sigmaI/netI 0.0524
_diffrn_reflns_limit_h_max 7
_diffrn_reflns_limit_h_min -10
_diffrn_reflns_limit_k_max 17
_diffrn_reflns_limit_k_min -22
_diffrn_reflns_limit_l_max 15
_diffrn_reflns_limit_l_min -13
_diffrn_reflns_number 12201
_diffrn_reflns_theta_full 25.00
_diffrn_reflns_theta_max 25.33
_diffrn_reflns_theta_min 2.88
_exptl_absorpt_coefficient_mu 7.503
_exptl_absorpt_correction_T_max 1.000
_exptl_absorpt_correction_T_min 0.393
_exptl_absorpt_correction_type multi-scan
_exptl_absorpt_process_details 'Jacobson, R. (1998) Private communication'
_exptl_crystal_colour Colorless
_exptl_crystal_density_diffrn 1.772
_exptl_crystal_density_method 'not measured'
_exptl_crystal_description Prism
_exptl_crystal_F_000 1032
_exptl_crystal_size_max 0.12
_exptl_crystal_size_mid 0.12
_exptl_crystal_size_min 0.12
_refine_diff_density_max 1.519
_refine_diff_density_min -1.977
_refine_diff_density_rms 0.180
_refine_ls_extinction_method none
_refine_ls_goodness_of_fit_ref 0.822
_refine_ls_hydrogen_treatment constr
_refine_ls_matrix_type full
_refine_ls_number_parameters 208
_refine_ls_number_reflns 3613
_refine_ls_number_restraints 0
_refine_ls_restrained_S_all 0.822
_refine_ls_R_factor_all 0.0360
_refine_ls_R_factor_gt 0.0330
_refine_ls_shift/su_max 0.001
_refine_ls_shift/su_mean 0.000
_refine_ls_structure_factor_coef Fsqd
_refine_ls_weighting_details 'calc w=1/[\s^2^(Fo^2^)+(0.0652P)^2^+4.3994P] where P=(Fo^2^+2Fc^2^)/3'
_refine_ls_weighting_scheme calc
_refine_ls_wR_factor_gt 0.0834
_refine_ls_wR_factor_ref 0.0868
_reflns_number_gt 3322
_reflns_number_total 3613
_reflns_threshold_expression >2sigma(I)
_cod_data_source_file ja101525w_si_004.cif
_cod_data_source_block 2c
_cod_database_code 4102339

loop_
_symmetry_equiv_pos_as_xyz
'x, y, z'
'-x+1/2, y+1/2, -z+1/2'
'-x, -y, -z'
'x-1/2, -y-1/2, z-1/2'

loop_
_atom_site_label
_atom_site_type_symbol
_atom_site_fract_x
_atom_site_fract_y
_atom_site_fract_z
_atom_site_U_iso_or_equiv
_atom_site_adp_type
_atom_site_occupancy
_atom_site_symmetry_multiplicity
_atom_site_calc_flag
_atom_site_refinement_flags
Au1 Au 0.13854(2) 0.372147(8) 0.417025(14) 0.01696(10) Uani 1 1 d .
C1 C 0.1994(6) 0.4154(2) 0.2731(4) 0.0216(10) Uani 1 1 d .
F2 F 0.4518(3) 0.45389(16) 0.3272(2) 0.0309(7) Uani 1 1 d .
C2 C 0.3392(5) 0.4495(2) 0.2515(4) 0.0215(10) Uani 1 1 d .
F3 F 0.5135(4) 0.51203(17) 0.1385(3) 0.0422(8) Uani 1 1 d .
C3 C 0.3723(6) 0.4804(2) 0.1530(4) 0.0257(11) Uani 1 1 d .
C4 C 0.2667(6) 0.4786(2) 0.0717(4) 0.0293(12) Uani 1 1 d .
H4A H 0.2894 0.4997 0.0064 0.035 Uiso 1 1 calc R
C5 C 0.1239(6) 0.4442(3) 0.0891(4) 0.0295(12) Uani 1 1 d .
H5A H 0.0491 0.4411 0.0354 0.035 Uiso 1 1 calc R
F6 F -0.0469(4) 0.38245(16) 0.2027(3) 0.0361(8) Uani 1 1 d .
C6 C 0.0964(6) 0.4149(3) 0.1881(4) 0.0243(10) Uani 1 1 d .
P1 P 0.06061(13) 0.32094(6) 0.57444(9) 0.0152(2) Uani 1 1 d .
C7 C 0.1201(6) 0.2219(2) 0.5724(4) 0.0209(10) Uani 1 1 d .
C8 C 0.1155(6) 0.1840(3) 0.6809(4) 0.0264(11) Uani 1 1 d .
H8A H 0.1473 0.1346 0.6726 0.040 Uiso 1 1 calc R
H8B H 0.0108 0.1856 0.7086 0.040 Uiso 1 1 calc R
H8C H 0.1856 0.2079 0.7292 0.040 Uiso 1 1 calc R
C9 C 0.2868(6) 0.2153(3) 0.5239(4) 0.0285(11) Uani 1 1 d .
H9A H 0.3175 0.1655 0.5226 0.043 Uiso 1 1 calc R
H9B H 0.3598 0.2423 0.5663 0.043 Uiso 1 1 calc R
H9C H 0.2860 0.2340 0.4527 0.043 Uiso 1 1 calc R
C10 C 0.0110(7) 0.1812(2) 0.4951(5) 0.0325(12) Uani 1 1 d .
H10A H 0.0401 0.1312 0.4931 0.049 Uiso 1 1 calc R
H10B H 0.0206 0.2015 0.4252 0.049 Uiso 1 1 calc R
H10C H -0.0955 0.1856 0.5188 0.049 Uiso 1 1 calc R
C11 C 0.1611(6) 0.3694(2) 0.6885(4) 0.0190(11) Uani 1 1 d .
C12 C 0.0895(7) 0.3553(3) 0.7995(4) 0.0324(12) Uani 1 1 d .
H12A H 0.1470 0.3820 0.8521 0.049 Uiso 1 1 calc R
H12B H 0.0954 0.3047 0.8154 0.049 Uiso 1 1 calc R
H12C H -0.0181 0.3704 0.7998 0.049 Uiso 1 1 calc R
C13 C 0.1611(6) 0.4513(3) 0.6655(5) 0.0295(12) Uani 1 1 d .
H13A H 0.2117 0.4763 0.7230 0.044 Uiso 1 1 calc R
H13B H 0.0550 0.4680 0.6587 0.044 Uiso 1 1 calc R
H13C H 0.2166 0.4604 0.6006 0.044 Uiso 1 1 calc R
C14 C 0.3341(6) 0.3470(3) 0.6915(4) 0.0299(12) Uani 1 1 d .
H14A H 0.3861 0.3714 0.7489 0.045 Uiso 1 1 calc R
H14B H 0.3832 0.3598 0.6255 0.045 Uiso 1 1 calc R
H14C H 0.3414 0.2958 0.7018 0.045 Uiso 1 1 calc R
C15 C -0.1609(5) 0.3293(3) 0.5863(4) 0.0210(11) Uani 1 1 d .
C16 C -0.2347(6) 0.2793(3) 0.6702(5) 0.0303(12) Uani 1 1 d .
H16A H -0.3461 0.2868 0.6718 0.045 Uiso 1 1 calc R
H16B H -0.1911 0.2901 0.7389 0.045 Uiso 1 1 calc R
H16C H -0.2130 0.2300 0.6524 0.045 Uiso 1 1 calc R
C17 C -0.2374(6) 0.3149(3) 0.4778(4) 0.0293(12) Uani 1 1 d .
H17A H -0.3492 0.3195 0.4839 0.044 Uiso 1 1 calc R
H17B H -0.2118 0.2670 0.4546 0.044 Uiso 1 1 calc R
H17C H -0.1991 0.3492 0.4269 0.044 Uiso 1 1 calc R
C18 C -0.2024(6) 0.4081(3) 0.6130(4) 0.0263(11) Uani 1 1 d .
H18A H -0.3142 0.4129 0.6189 0.040 Uiso 1 1 calc R
H18B H -0.1649 0.4391 0.5575 0.040 Uiso 1 1 calc R
H18C H -0.1541 0.4214 0.6791 0.040 Uiso 1 1 calc R

loop_
_atom_site_aniso_label
_atom_site_aniso_U_11
_atom_site_aniso_U_22
_atom_site_aniso_U_33
_atom_site_aniso_U_23
_atom_site_aniso_U_13
_atom_site_aniso_U_12
Au1 0.02099(14) 0.01556(14) 0.01433(15) 0.00123(5) 0.00094(9) -0.00037(6)
C1 0.031(3) 0.013(2) 0.021(3) -0.0004(18) 0.002(2) 0.0002(19)
F2 0.0268(15) 0.0396(16) 0.0262(17) 0.0007(13) -0.0025(13) -0.0044(13)
C2 0.021(2) 0.019(2) 0.025(3) -0.0030(19) -0.002(2) 0.0021(19)
F3 0.0447(19) 0.0421(18) 0.040(2) 0.0003(15) 0.0131(16) -0.0154(15)
C3 0.028(3) 0.018(2) 0.031(3) 0.001(2) 0.012(2) -0.003(2)
C4 0.044(3) 0.020(2) 0.024(3) 0.005(2) 0.012(2) 0.004(2)
C5 0.037(3) 0.027(3) 0.025(3) 0.002(2) -0.005(2) 0.002(2)
F6 0.0315(18) 0.0490(19) 0.028(2) 0.0007(14) -0.0056(15) -0.0157(14)
C6 0.029(3) 0.024(2) 0.021(3) 0.001(2) 0.002(2) 0.000(2)
P1 0.0180(6) 0.0134(5) 0.0143(6) 0.0002(4) -0.0003(5) 0.0003(4)
C7 0.032(3) 0.013(2) 0.018(3) 0.0028(17) -0.002(2) 0.0024(19)
C8 0.026(3) 0.025(2) 0.028(3) 0.010(2) 0.002(2) 0.004(2)
C9 0.031(3) 0.026(2) 0.029(3) 0.004(2) 0.006(2) 0.010(2)
C10 0.044(3) 0.018(2) 0.036(3) -0.006(2) -0.003(3) 0.001(2)
C11 0.019(2) 0.022(2) 0.016(3) -0.0041(16) -0.005(2) -0.0006(17)
C12 0.034(3) 0.045(3) 0.018(3) -0.006(2) -0.002(2) 0.005(3)
C13 0.032(3) 0.021(2) 0.036(3) -0.009(2) -0.003(2) -0.003(2)
C14 0.025(3) 0.034(3) 0.031(3) -0.005(2) -0.006(2) -0.002(2)
C15 0.019(2) 0.018(2) 0.026(3) 0.0025(18) -0.002(2) -0.0011(18)
C16 0.023(3) 0.030(3) 0.037(3) 0.010(2) 0.007(2) -0.004(2)
C17 0.025(3) 0.028(3) 0.035(3) 0.003(2) -0.011(2) -0.001(2)
C18 0.022(2) 0.023(2) 0.034(3) 0.001(2) -0.001(2) 0.007(2)

loop_
_atom_type_symbol
_atom_type_description
_atom_type_scat_dispersion_real
_atom_type_scat_dispersion_imag
_atom_type_scat_source
C C 0.0033 0.0016 'International Tables Vol C Tables 4.2.6.8 and 6.1.1.4'
H H 0.0000 0.0000 'International Tables Vol C Tables 4.2.6.8 and 6.1.1.4'
F F 0.0171 0.0103 'International Tables Vol C Tables 4.2.6.8 and 6.1.1.4'
P P 0.1023 0.0942 'International Tables Vol C Tables 4.2.6.8 and 6.1.1.4'
Au Au -2.0133 8.8022 'International Tables Vol C Tables 4.2.6.8 and 6.1.1.4'

loop_
_geom_angle_atom_site_label_1
_geom_angle_atom_site_label_2
_geom_angle_atom_site_label_3
_geom_angle
C1 Au1 P1 177.30(13)
C2 C1 C6 113.6(4)
C2 C1 Au1 125.1(4)
C6 C1 Au1 121.3(3)
F2 C2 C1 120.2(4)
F2 C2 C3 117.1(4)
C1 C2 C3 122.7(5)
C4 C3 F3 119.9(4)
C4 C3 C2 121.5(4)
F3 C3 C2 118.6(5)
C3 C4 C5 118.1(5)
C3 C4 H4A 121.0
C5 C4 H4A 121.0
C6 C5 C4 118.2(5)
C6 C5 H5A 120.9
C4 C5 H5A 120.9
F6 C6 C1 117.7(4)
F6 C6 C5 116.4(4)
C1 C6 C5 125.9(5)
C11 P1 C15 110.5(2)
C11 P1 C7 110.3(2)
C15 P1 C7 110.1(2)
C11 P1 Au1 109.02(16)
C15 P1 Au1 108.88(15)
C7 P1 Au1 108.02(15)
C10 C7 C9 105.3(4)
C10 C7 C8 108.6(4)
C9 C7 C8 109.8(4)
C10 C7 P1 108.6(3)
C9 C7 P1 109.0(3)
C8 C7 P1 115.0(3)
C7 C8 H8A 109.5
C7 C8 H8B 109.5
H8A C8 H8B 109.5
C7 C8 H8C 109.5
H8A C8 H8C 109.5
H8B C8 H8C 109.5
C7 C9 H9A 109.5
C7 C9 H9B 109.5
H9A C9 H9B 109.5
C7 C9 H9C 109.5
H9A C9 H9C 109.5
H9B C9 H9C 109.5
C7 C10 H10A 109.5
C7 C10 H10B 109.5
H10A C10 H10B 109.5
C7 C10 H10C 109.5
H10A C10 H10C 109.5
H10B C10 H10C 109.5
C13 C11 C14 105.7(4)
C13 C11 C12 109.6(4)
C14 C11 C12 108.3(4)
C13 C11 P1 108.9(3)
C14 C11 P1 108.8(3)
C12 C11 P1 115.1(4)
C11 C12 H12A 109.5
C11 C12 H12B 109.5
H12A C12 H12B 109.5
C11 C12 H12C 109.5
H12A C12 H12C 109.5
H12B C12 H12C 109.5
C11 C13 H13A 109.5
C11 C13 H13B 109.5
H13A C13 H13B 109.5
C11 C13 H13C 109.5
H13A C13 H13C 109.5
H13B C13 H13C 109.5
C11 C14 H14A 109.5
C11 C14 H14B 109.5
H14A C14 H14B 109.5
C11 C14 H14C 109.5
H14A C14 H14C 109.5
H14B C14 H14C 109.5
C18 C15 C17 105.1(4)
C18 C15 C16 109.1(4)
C17 C15 C16 109.4(4)
C18 C15 P1 108.8(3)
C17 C15 P1 109.7(3)
C16 C15 P1 114.4(3)
C15 C16 H16A 109.5
C15 C16 H16B 109.5
H16A C16 H16B 109.5
C15 C16 H16C 109.5
H16A C16 H16C 109.5
H16B C16 H16C 109.5
C15 C17 H17A 109.5
C15 C17 H17B 109.5
H17A C17 H17B 109.5
C15 C17 H17C 109.5
H17A C17 H17C 109.5
H17B C17 H17C 109.5
C15 C18 H18A 109.5
C15 C18 H18B 109.5
H18A C18 H18B 109.5
C15 C18 H18C 109.5
H18A C18 H18C 109.5
H18B C18 H18C 109.5

loop_
_geom_bond_atom_site_label_1
_geom_bond_atom_site_label_2
_geom_bond_distance
Au1 C1 2.048(5)
Au1 P1 2.2952(13)
C1 C2 1.376(6)
C1 C6 1.382(7)
F2 C2 1.354(6)
C2 C3 1.395(7)
F3 C3 1.352(6)
C3 C4 1.362(8)
C4 C5 1.392(7)
C4 H4A 0.9300
C5 C6 1.379(7)
C5 H5A 0.9300
F6 C6 1.374(6)
P1 C11 1.896(5)
P1 C15 1.902(5)
P1 C7 1.904(4)
C7 C10 1.542(7)
C7 C9 1.553(7)
C7 C8 1.535(7)
C8 H8A 0.9600
C8 H8B 0.9600
C8 H8C 0.9600
C9 H9A 0.9600
C9 H9B 0.9600
C9 H9C 0.9600
C10 H10A 0.9600
C10 H10B 0.9600
C10 H10C 0.9600
C11 C13 1.545(6)
C11 C14 1.534(7)
C11 C12 1.546(8)
C12 H12A 0.9600
C12 H12B 0.9600
C12 H12C 0.9600
C13 H13A 0.9600
C13 H13B 0.9600
C13 H13C 0.9600
C14 H14A 0.9600
C14 H14B 0.9600
C14 H14C 0.9600
C15 C18 1.540(7)
C15 C17 1.536(7)
C15 C16 1.539(7)
C16 H16A 0.9600
C16 H16B 0.9600
C16 H16C 0.9600
C17 H17A 0.9600
C17 H17B 0.9600
C17 H17C 0.9600
C18 H18A 0.9600
C18 H18B 0.9600
C18 H18C 0.9600

loop_
_geom_torsion_atom_site_label_1
_geom_torsion_atom_site_label_2
_geom_torsion_atom_site_label_3
_geom_torsion_atom_site_label_4
_geom_torsion
P1 Au1 C1 C2 -167(2)
P1 Au1 C1 C6 15(3)
C6 C1 C2 F2 -179.7(4)
Au1 C1 C2 F2 2.6(6)
C6 C1 C2 C3 0.1(6)
Au1 C1 C2 C3 -177.6(3)
F2 C2 C3 C4 179.8(4)
C1 C2 C3 C4 0.0(7)
F2 C2 C3 F3 0.5(6)
C1 C2 C3 F3 -179.3(4)
F3 C3 C4 C5 178.7(4)
C2 C3 C4 C5 -0.6(7)
C3 C4 C5 C6 1.0(7)
C2 C1 C6 F6 -179.5(4)
Au1 C1 C6 F6 -1.8(6)
C2 C1 C6 C5 0.4(7)
Au1 C1 C6 C5 178.1(4)
C4 C5 C6 F6 179.0(4)
C4 C5 C6 C1 -0.9(8)
C1 Au1 P1 C11 -165(3)
C1 Au1 P1 C15 -44(3)
C1 Au1 P1 C7 75(3)
C11 P1 C7 C10 168.1(3)
C15 P1 C7 C10 45.9(4)
Au1 P1 C7 C10 -72.9(3)
C11 P1 C7 C9 -77.6(4)
C15 P1 C7 C9 160.2(3)
Au1 P1 C7 C9 41.4(4)
C11 P1 C7 C8 46.1(4)
C15 P1 C7 C8 -76.0(4)
Au1 P1 C7 C8 165.2(3)
C15 P1 C11 C13 -78.4(4)
C7 P1 C11 C13 159.6(3)
Au1 P1 C11 C13 41.2(4)
C15 P1 C11 C14 166.8(3)
C7 P1 C11 C14 44.8(4)
Au1 P1 C11 C14 -73.6(3)
C15 P1 C11 C12 45.1(4)
C7 P1 C11 C12 -76.9(4)
Au1 P1 C11 C12 164.7(3)
C11 P1 C15 C18 45.4(4)
C7 P1 C15 C18 167.4(3)
Au1 P1 C15 C18 -74.3(3)
C11 P1 C15 C17 159.8(3)
C7 P1 C15 C17 -78.1(4)
Au1 P1 C15 C17 40.1(4)
C11 P1 C15 C16 -76.9(4)
C7 P1 C15 C16 45.2(4)
Au1 P1 C15 C16 163.4(3)
